data_7153615
loop_
_publ_author_name
'Lin, Shaoxia'
'Li, Mengru'
'Dong, Zhiyong'
'Liang, Fushun'
'Zhang, Jingping'

_publ_section_title
;
 Hypervalent iodine(iii)-mediated cyclopropa(e)nation of alkenes/alkynes
 under mild conditions.
;
_journal_issue 8
_journal_name_full 'Organic &amp; biomolecular chemistry'
_journal_page_first 1341
_journal_page_last 1350
_journal_paper_doi 10.1039/c3ob42123f
_journal_volume 12
_journal_year 2014
_chemical_formula_sum 'C17 H12 N2 O0'
_chemical_formula_weight 244.29
_chemical_name_systematic
;
 ?
;
_space_group_IT_number 2
_symmetry_space_group_name_Hall '-P 1'
_symmetry_space_group_name_H-M 'P -1'
_atom_sites_solution_hydrogens geom
_atom_sites_solution_primary direct
_atom_sites_solution_secondary difmap
_audit_creation_method SHELXL-97
_cell_angle_alpha 89.682(9)
_cell_angle_beta 88.864(9)
_cell_angle_gamma 67.949(11)
_cell_formula_units_Z 2
_cell_length_a 7.8303(9)
_cell_length_b 8.7435(10)
_cell_length_c 10.6132(11)
_cell_measurement_temperature 293(2)
_cell_volume 673.34(14)
_computing_structure_refinement 'SHELXL-97 (Sheldrick, 2008)'
_diffrn_ambient_temperature 293(2)
_diffrn_measured_fraction_theta_full 0.995
_diffrn_measured_fraction_theta_max 0.995
_diffrn_radiation_monochromator graphite
_diffrn_radiation_source 'fine-focus sealed tube'
_diffrn_radiation_type MoK\a
_diffrn_radiation_wavelength 0.71073
_diffrn_reflns_av_R_equivalents 0.0345
_diffrn_reflns_av_sigmaI/netI 0.0598
_diffrn_reflns_limit_h_max 9
_diffrn_reflns_limit_h_min -9
_diffrn_reflns_limit_k_max 10
_diffrn_reflns_limit_k_min -8
_diffrn_reflns_limit_l_max 11
_diffrn_reflns_limit_l_min -12
_diffrn_reflns_number 4132
_diffrn_reflns_theta_full 25.00
_diffrn_reflns_theta_max 25.02
_diffrn_reflns_theta_min 2.98
_exptl_absorpt_coefficient_mu 0.072
_exptl_absorpt_correction_T_max 0.9886
_exptl_absorpt_correction_T_min 0.9829
_exptl_crystal_density_diffrn 1.205
_exptl_crystal_density_method 'not measured'
_exptl_crystal_F_000 256
_exptl_crystal_size_max 0.24
_exptl_crystal_size_mid 0.22
_exptl_crystal_size_min 0.16
_refine_diff_density_max 0.187
_refine_diff_density_min -0.257
_refine_diff_density_rms 0.071
_refine_ls_extinction_method none
_refine_ls_goodness_of_fit_ref 1.041
_refine_ls_hydrogen_treatment mixed
_refine_ls_matrix_type full
_refine_ls_number_parameters 172
_refine_ls_number_reflns 2382
_refine_ls_number_restraints 0
_refine_ls_restrained_S_all 1.041
_refine_ls_R_factor_all 0.0908
_refine_ls_R_factor_gt 0.0530
_refine_ls_shift/su_max 0.000
_refine_ls_shift/su_mean 0.000
_refine_ls_structure_factor_coef Fsqd
_refine_ls_weighting_details 'calc w=1/[\s^2^(Fo^2^)+(0.0611P)^2^+0.0000P] where P=(Fo^2^+2Fc^2^)/3'
_refine_ls_weighting_scheme calc
_refine_ls_wR_factor_gt 0.1165
_refine_ls_wR_factor_ref 0.1390
_reflns_number_gt 1580
_reflns_number_total 2382
_reflns_threshold_expression >2\s(I)
_cod_data_source_file c3ob42123f.txt
_cod_data_source_block 2
_cod_original_cell_volume 673.34(13)
_cod_database_code 7153615

loop_
_symmetry_equiv_pos_as_xyz
'x, y, z'
'-x, -y, -z'

loop_
_atom_site_label
_atom_site_type_symbol
_atom_site_fract_x
_atom_site_fract_y
_atom_site_fract_z
_atom_site_U_iso_or_equiv
_atom_site_adp_type
_atom_site_occupancy
_atom_site_symmetry_multiplicity
_atom_site_calc_flag
_atom_site_refinement_flags
C1 C 0.5507(3) 0.4268(3) 0.7218(2) 0.0482(6) Uani 1 1 d .
H1 H 0.5831 0.4971 0.7729 0.058 Uiso 1 1 calc R
C2 C 0.3911(3) 0.4876(3) 0.6549(2) 0.0550(7) Uani 1 1 d .
H2 H 0.3165 0.5989 0.6605 0.066 Uiso 1 1 calc R
C3 C 0.3409(3) 0.3851(3) 0.5799(2) 0.0527(6) Uani 1 1 d .
H3 H 0.2326 0.4267 0.5346 0.063 Uiso 1 1 calc R
C4 C 0.4509(3) 0.2211(3) 0.5718(2) 0.0535(6) Uani 1 1 d .
H4 H 0.4169 0.1511 0.5212 0.064 Uiso 1 1 calc R
C5 C 0.6111(3) 0.1599(3) 0.6380(2) 0.0475(6) Uani 1 1 d .
H5 H 0.6851 0.0485 0.6318 0.057 Uiso 1 1 calc R
C6 C 0.6638(2) 0.2617(2) 0.71375(19) 0.0368(5) Uani 1 1 d .
C7 C 0.8383(2) 0.1938(2) 0.7842(2) 0.0375(5) Uani 1 1 d .
H7 H 0.8379 0.1180 0.8525 0.045 Uiso 1 1 calc R
C8 C 1.0235(2) 0.1446(2) 0.70951(19) 0.0371(5) Uani 1 1 d .
C9 C 1.0155(3) 0.1845(3) 0.5775(2) 0.0432(5) Uani 1 1 d .
C10 C 1.1735(3) -0.0047(3) 0.7425(2) 0.0442(5) Uani 1 1 d .
C11 C 0.9584(3) 0.2879(2) 0.80537(19) 0.0373(5) Uani 1 1 d .
H11 H 0.9147 0.3983 0.7678 0.045 Uiso 1 1 calc R
C12 C 1.0628(3) 0.2716(2) 0.9240(2) 0.0382(5) Uani 1 1 d .
C13 C 1.2447(3) 0.2565(3) 0.9206(2) 0.0544(6) Uani 1 1 d .
H13 H 1.3033 0.2565 0.8435 0.065 Uiso 1 1 calc R
C14 C 1.3399(3) 0.2414(3) 1.0304(2) 0.0621(7) Uani 1 1 d .
H14 H 1.4632 0.2291 1.0270 0.075 Uiso 1 1 calc R
C15 C 1.2547(3) 0.2442(3) 1.1447(2) 0.0554(6) Uani 1 1 d .
H15 H 1.3194 0.2345 1.2187 0.066 Uiso 1 1 calc R
C16 C 1.0743(3) 0.2614(3) 1.1494(2) 0.0574(7) Uani 1 1 d .
H16 H 1.0157 0.2639 1.2269 0.069 Uiso 1 1 calc R
C17 C 0.9781(3) 0.2753(3) 1.0394(2) 0.0504(6) Uani 1 1 d .
H17 H 0.8550 0.2871 1.0434 0.060 Uiso 1 1 calc R
N1 N 1.0101(3) 0.2156(3) 0.4728(2) 0.0629(6) Uani 1 1 d .
N2 N 1.2926(3) -0.1220(3) 0.7692(2) 0.0637(6) Uani 1 1 d .

loop_
_atom_site_aniso_label
_atom_site_aniso_U_11
_atom_site_aniso_U_22
_atom_site_aniso_U_33
_atom_site_aniso_U_23
_atom_site_aniso_U_13
_atom_site_aniso_U_12
C1 0.0404(11) 0.0424(13) 0.0622(16) -0.0104(11) -0.0028(11) -0.0157(10)
C2 0.0388(12) 0.0370(12) 0.0827(19) -0.0001(12) -0.0070(12) -0.0065(10)
C3 0.0349(11) 0.0601(16) 0.0615(16) 0.0073(13) -0.0107(10) -0.0157(11)
C4 0.0428(12) 0.0554(16) 0.0617(16) -0.0135(12) -0.0109(11) -0.0171(12)
C5 0.0354(11) 0.0401(13) 0.0620(16) -0.0112(11) -0.0067(10) -0.0081(9)
C6 0.0312(10) 0.0399(12) 0.0391(13) -0.0023(10) 0.0018(9) -0.0132(9)
C7 0.0360(11) 0.0422(12) 0.0358(12) 0.0000(9) -0.0021(9) -0.0163(9)
C8 0.0331(10) 0.0417(12) 0.0338(12) -0.0022(9) -0.0053(9) -0.0107(9)
C9 0.0331(11) 0.0530(14) 0.0412(15) -0.0057(11) -0.0059(10) -0.0131(10)
C10 0.0398(12) 0.0479(14) 0.0447(14) -0.0048(11) -0.0095(10) -0.0159(11)
C11 0.0383(10) 0.0399(12) 0.0328(12) 0.0011(9) -0.0060(9) -0.0133(9)
C12 0.0405(11) 0.0393(12) 0.0361(13) -0.0014(9) -0.0052(9) -0.0164(9)
C13 0.0487(13) 0.0827(18) 0.0402(14) -0.0033(13) -0.0041(10) -0.0341(13)
C14 0.0497(13) 0.086(2) 0.0565(17) -0.0039(14) -0.0140(12) -0.0322(13)
C15 0.0671(15) 0.0580(15) 0.0437(15) 0.0008(12) -0.0194(12) -0.0257(13)
C16 0.0667(15) 0.0748(17) 0.0352(14) -0.0021(12) -0.0018(11) -0.0317(13)
C17 0.0452(12) 0.0667(16) 0.0413(14) -0.0029(12) -0.0036(10) -0.0232(11)
N1 0.0541(12) 0.0874(17) 0.0406(14) 0.0006(12) -0.0053(10) -0.0188(11)
N2 0.0488(11) 0.0550(13) 0.0795(17) -0.0031(12) -0.0207(11) -0.0095(11)

loop_
_atom_type_symbol
_atom_type_description
_atom_type_scat_dispersion_real
_atom_type_scat_dispersion_imag
_atom_type_scat_source
C C 0.0033 0.0016 'International Tables Vol C Tables 4.2.6.8 and 6.1.1.4'
H H 0.0000 0.0000 'International Tables Vol C Tables 4.2.6.8 and 6.1.1.4'
N N 0.0061 0.0033 'International Tables Vol C Tables 4.2.6.8 and 6.1.1.4'
O O 0.0106 0.0060 'International Tables Vol C Tables 4.2.6.8 and 6.1.1.4'

loop_
_geom_angle_atom_site_label_1
_geom_angle_atom_site_label_2
_geom_angle_atom_site_label_3
_geom_angle
C2 C1 C6 120.6(2)
C2 C1 H1 119.7
C6 C1 H1 119.7
C3 C2 C1 120.3(2)
C3 C2 H2 119.8
C1 C2 H2 119.8
C2 C3 C4 119.7(2)
C2 C3 H3 120.1
C4 C3 H3 120.1
C3 C4 C5 120.1(2)
C3 C4 H4 119.9
C5 C4 H4 119.9
C4 C5 C6 120.8(2)
C4 C5 H5 119.6
C6 C5 H5 119.6
C5 C6 C1 118.4(2)
C5 C6 C7 120.16(18)
C1 C6 C7 121.45(19)
C11 C7 C6 122.94(18)
C11 C7 C8 61.05(12)
C6 C7 C8 118.53(17)
C11 C7 H7 114.6
C6 C7 H7 114.6
C8 C7 H7 114.6
C10 C8 C9 114.46(17)
C10 C8 C11 118.59(18)
C9 C8 C11 118.15(17)
C10 C8 C7 119.09(17)
C9 C8 C7 117.58(17)
C11 C8 C7 57.35(12)
N1 C9 C8 179.7(3)
N2 C10 C8 179.4(2)
C7 C11 C12 121.86(17)
C7 C11 C8 61.60(12)
C12 C11 C8 118.82(17)
C7 C11 H11 114.8
C12 C11 H11 114.8
C8 C11 H11 114.8
C17 C12 C13 118.6(2)
C17 C12 C11 120.53(18)
C13 C12 C11 120.83(18)
C14 C13 C12 120.4(2)
C14 C13 H13 119.8
C12 C13 H13 119.8
C15 C14 C13 120.5(2)
C15 C14 H14 119.8
C13 C14 H14 119.8
C16 C15 C14 119.6(2)
C16 C15 H15 120.2
C14 C15 H15 120.2
C15 C16 C17 120.2(2)
C15 C16 H16 119.9
C17 C16 H16 119.9
C12 C17 C16 120.6(2)
C12 C17 H17 119.7
C16 C17 H17 119.7

loop_
_geom_bond_atom_site_label_1
_geom_bond_atom_site_label_2
_geom_bond_distance
C1 C2 1.371(3)
C1 C6 1.383(3)
C1 H1 0.9300
C2 C3 1.369(3)
C2 H2 0.9300
C3 C4 1.370(3)
C3 H3 0.9300
C4 C5 1.371(3)
C4 H4 0.9300
C5 C6 1.381(3)
C5 H5 0.9300
C6 C7 1.485(3)
C7 C11 1.484(3)
C7 C8 1.551(2)
C7 H7 0.9800
C8 C10 1.437(3)
C8 C9 1.439(3)
C8 C11 1.543(3)
C9 N1 1.139(3)
C10 N2 1.136(3)
C11 C12 1.492(3)
C11 H11 0.9800
C12 C17 1.376(3)
C12 C13 1.379(3)
C13 C14 1.375(3)
C13 H13 0.9300
C14 C15 1.368(3)
C14 H14 0.9300
C15 C16 1.363(3)
C15 H15 0.9300
C16 C17 1.381(3)
C16 H16 0.9300
C17 H17 0.9300

loop_
_geom_torsion_atom_site_label_1
_geom_torsion_atom_site_label_2
_geom_torsion_atom_site_label_3
_geom_torsion_atom_site_label_4
_geom_torsion
C6 C1 C2 C3 0.5(3)
C1 C2 C3 C4 0.0(3)
C2 C3 C4 C5 -0.3(3)
C3 C4 C5 C6 0.2(3)
C4 C5 C6 C1 0.3(3)
C4 C5 C6 C7 -179.60(19)
C2 C1 C6 C5 -0.6(3)
C2 C1 C6 C7 179.29(19)
C5 C6 C7 C11 144.1(2)
C1 C6 C7 C11 -35.8(3)
C5 C6 C7 C8 71.8(2)
C1 C6 C7 C8 -108.1(2)
C11 C7 C8 C10 107.1(2)
C6 C7 C8 C10 -138.9(2)
C11 C7 C8 C9 -107.3(2)
C6 C7 C8 C9 6.7(3)
C6 C7 C8 C11 114.0(2)
C10 C8 C9 N1 -16(49)
C11 C8 C9 N1 131(49)
C7 C8 C9 N1 -164(100)
C9 C8 C10 N2 122(27)
C11 C8 C10 N2 -25(27)
C7 C8 C10 N2 -92(27)
C6 C7 C11 C12 145.01(19)
C8 C7 C11 C12 -108.0(2)
C6 C7 C11 C8 -107.0(2)
C10 C8 C11 C7 -107.96(19)
C9 C8 C11 C7 106.3(2)
C10 C8 C11 C12 4.8(2)
C9 C8 C11 C12 -140.89(18)
C7 C8 C11 C12 112.8(2)
C7 C11 C12 C17 -46.0(3)
C8 C11 C12 C17 -118.7(2)
C7 C11 C12 C13 135.6(2)
C8 C11 C12 C13 62.8(3)
C17 C12 C13 C14 1.5(3)
C11 C12 C13 C14 -179.9(2)
C12 C13 C14 C15 -1.2(4)
C13 C14 C15 C16 0.3(4)
C14 C15 C16 C17 0.3(4)
C13 C12 C17 C16 -1.0(3)
C11 C12 C17 C16 -179.5(2)
C15 C16 C17 C12 0.1(4)
